data_4517560
loop_
_publ_author_name
'Spektor, Kristina'
'Crichton, Wilson A.'
'Filippov, Stanislav'
'Klarbring, Johan'
'Simak, Sergei I.'
'Fischer, Andreas'
'H\"aussermann, Ulrich'

_publ_section_title
;
 Na-Ni-H Phase Formation at High Pressures and High Temperatures: Hydrido
 Complexes [NiH<sub>5</sub>]<sup>3-</sup><i>Versus</i> the Perovskite
 NaNiH<sub>3</sub>.
;
_journal_issue 15
_journal_name_full 'ACS omega'
_journal_page_first 8730
_journal_page_last 8743
_journal_paper_doi 10.1021/acsomega.0c00239
_journal_volume 5
_journal_year 2020
_chemical_formula_sum 'H5 Na3 Ni'
_chemical_formula_weight 132.7
_space_group_IT_number 225
_space_group_name_Hall '-F 4 2 3'
_space_group_name_H-M_alt 'F m -3 m'
_symmetry_cell_setting cubic
_symmetry_Int_Tables_number 225
_symmetry_space_group_name_Hall '-F 4 2 3'
_symmetry_space_group_name_H-M 'F m -3 m'
_cell_angle_alpha 90
_cell_angle_beta 90
_cell_angle_gamma 90
_cell_formula_units_Z 4
_cell_length_a 7.16905(16)
_cell_length_b 7.16905(16)
_cell_length_c 7.16905(16)
_cell_measurement_temperature 638
_cell_volume 368.455(14)
_diffrn_ambient_temperature 638
_diffrn_measurement_device_type 'DT X-Scan series1 linear pixilated detector at ID06-LVP, ESRF'
_diffrn_radiation_probe x-ray
_diffrn_radiation_type synchrotron
_diffrn_radiation_wavelength 0.22542
_exptl_absorpt_coefficient_mu 0.228
_exptl_crystal_density_diffrn 2.3922
_exptl_crystal_F_000 264
_pd_instr_location ' ?'
_pd_meas_2theta_range_inc 0.005
_pd_meas_2theta_range_max 10.649
_pd_meas_2theta_range_min 2.181
_pd_meas_number_of_points 1742
_pd_proc_2theta_range_inc 0.005
_pd_proc_2theta_range_max 10.026
_pd_proc_2theta_range_min 2.361
_pd_proc_ls_background_function 'Manual background'
_pd_proc_ls_pref_orient_corr none
_pd_proc_ls_profile_function Pseudo-Voigt
_pd_proc_ls_prof_R_factor 0.1029
_pd_proc_ls_prof_wR_expected 0.0354
_pd_proc_ls_prof_wR_factor 0.1506
_refine_diff_density_max 9.10
_refine_diff_density_min -1.75
_refine_ls_goodness_of_fit_all 4.26
_refine_ls_hydrogen_treatment constr
_refine_ls_number_constraints 1
_refine_ls_number_parameters 15
_refine_ls_number_restraints 0
_refine_ls_R_factor_all 0.0641
_refine_ls_R_factor_gt 0.0641
_refine_ls_shift/su_max 0.0311
_refine_ls_shift/su_mean 0.0064
_refine_ls_weighting_scheme sigma
_refine_ls_wR_factor_all 0.0836
_refine_ls_wR_factor_gt 0.0836
_cod_data_source_file ao0c00239_si_003.cif
_cod_data_source_block I
_cod_depositor_comments
;
The following automatic conversions were performed:

data item '_diffrn_radiation_probe' value 'X-ray' was changed to
'x-ray' in accordance with the
/home/data/users/saulius/crontab/automatic-downloads/rss-feeds/ACS/lib/dictionaries/cif_core.dic
dictionary named 'cif_core.dic' version 2.4.2 last updated on
2011-04-26.

Automatic conversion script
Id: cif_fix_values 7556 2019-12-06 15:28:31Z antanas 

 Adding full bibliography for 4517557--4517561.cif.
;
_cod_original_cell_volume 368.456(15)
_cod_original_formula_sum 'H5 Na3 Ni1'
_cod_database_code 4517560

loop_
_space_group_symop_id
_space_group_symop_operation_xyz
1 x,y,z
2 -x,-y,z
3 -x,y,-z
4 x,-y,-z
5 z,x,y
6 z,-x,-y
7 -z,-x,y
8 -z,x,-y
9 y,z,x
10 -y,z,-x
11 y,-z,-x
12 -y,-z,x
13 y,x,-z
14 -y,-x,-z
15 y,-x,z
16 -y,x,z
17 x,z,-y
18 -x,z,y
19 -x,-z,-y
20 x,-z,y
21 z,y,-x
22 z,-y,x
23 -z,y,x
24 -z,-y,-x
25 -x,-y,-z
26 x,y,-z
27 x,-y,z
28 -x,y,z
29 -z,-x,-y
30 -z,x,y
31 z,x,-y
32 z,-x,y
33 -y,-z,-x
34 y,-z,x
35 -y,z,x
36 y,z,-x
37 -y,-x,z
38 y,x,z
39 -y,x,-z
40 y,-x,-z
41 -x,-z,y
42 x,-z,-y
43 x,z,y
44 -x,z,-y
45 -z,-y,x
46 -z,y,-x
47 z,-y,-x
48 z,y,x
49 x,y+1/2,z+1/2
50 -x,-y+1/2,z+1/2
51 -x,y+1/2,-z+1/2
52 x,-y+1/2,-z+1/2
53 z,x+1/2,y+1/2
54 z,-x+1/2,-y+1/2
55 -z,-x+1/2,y+1/2
56 -z,x+1/2,-y+1/2
57 y,z+1/2,x+1/2
58 -y,z+1/2,-x+1/2
59 y,-z+1/2,-x+1/2
60 -y,-z+1/2,x+1/2
61 y,x+1/2,-z+1/2
62 -y,-x+1/2,-z+1/2
63 y,-x+1/2,z+1/2
64 -y,x+1/2,z+1/2
65 x,z+1/2,-y+1/2
66 -x,z+1/2,y+1/2
67 -x,-z+1/2,-y+1/2
68 x,-z+1/2,y+1/2
69 z,y+1/2,-x+1/2
70 z,-y+1/2,x+1/2
71 -z,y+1/2,x+1/2
72 -z,-y+1/2,-x+1/2
73 -x,-y+1/2,-z+1/2
74 x,y+1/2,-z+1/2
75 x,-y+1/2,z+1/2
76 -x,y+1/2,z+1/2
77 -z,-x+1/2,-y+1/2
78 -z,x+1/2,y+1/2
79 z,x+1/2,-y+1/2
80 z,-x+1/2,y+1/2
81 -y,-z+1/2,-x+1/2
82 y,-z+1/2,x+1/2
83 -y,z+1/2,x+1/2
84 y,z+1/2,-x+1/2
85 -y,-x+1/2,z+1/2
86 y,x+1/2,z+1/2
87 -y,x+1/2,-z+1/2
88 y,-x+1/2,-z+1/2
89 -x,-z+1/2,y+1/2
90 x,-z+1/2,-y+1/2
91 x,z+1/2,y+1/2
92 -x,z+1/2,-y+1/2
93 -z,-y+1/2,x+1/2
94 -z,y+1/2,-x+1/2
95 z,-y+1/2,-x+1/2
96 z,y+1/2,x+1/2
97 x+1/2,y,z+1/2
98 -x+1/2,-y,z+1/2
99 -x+1/2,y,-z+1/2
100 x+1/2,-y,-z+1/2
101 z+1/2,x,y+1/2
102 z+1/2,-x,-y+1/2
103 -z+1/2,-x,y+1/2
104 -z+1/2,x,-y+1/2
105 y+1/2,z,x+1/2
106 -y+1/2,z,-x+1/2
107 y+1/2,-z,-x+1/2
108 -y+1/2,-z,x+1/2
109 y+1/2,x,-z+1/2
110 -y+1/2,-x,-z+1/2
111 y+1/2,-x,z+1/2
112 -y+1/2,x,z+1/2
113 x+1/2,z,-y+1/2
114 -x+1/2,z,y+1/2
115 -x+1/2,-z,-y+1/2
116 x+1/2,-z,y+1/2
117 z+1/2,y,-x+1/2
118 z+1/2,-y,x+1/2
119 -z+1/2,y,x+1/2
120 -z+1/2,-y,-x+1/2
121 -x+1/2,-y,-z+1/2
122 x+1/2,y,-z+1/2
123 x+1/2,-y,z+1/2
124 -x+1/2,y,z+1/2
125 -z+1/2,-x,-y+1/2
126 -z+1/2,x,y+1/2
127 z+1/2,x,-y+1/2
128 z+1/2,-x,y+1/2
129 -y+1/2,-z,-x+1/2
130 y+1/2,-z,x+1/2
131 -y+1/2,z,x+1/2
132 y+1/2,z,-x+1/2
133 -y+1/2,-x,z+1/2
134 y+1/2,x,z+1/2
135 -y+1/2,x,-z+1/2
136 y+1/2,-x,-z+1/2
137 -x+1/2,-z,y+1/2
138 x+1/2,-z,-y+1/2
139 x+1/2,z,y+1/2
140 -x+1/2,z,-y+1/2
141 -z+1/2,-y,x+1/2
142 -z+1/2,y,-x+1/2
143 z+1/2,-y,-x+1/2
144 z+1/2,y,x+1/2
145 x+1/2,y+1/2,z
146 -x+1/2,-y+1/2,z
147 -x+1/2,y+1/2,-z
148 x+1/2,-y+1/2,-z
149 z+1/2,x+1/2,y
150 z+1/2,-x+1/2,-y
151 -z+1/2,-x+1/2,y
152 -z+1/2,x+1/2,-y
153 y+1/2,z+1/2,x
154 -y+1/2,z+1/2,-x
155 y+1/2,-z+1/2,-x
156 -y+1/2,-z+1/2,x
157 y+1/2,x+1/2,-z
158 -y+1/2,-x+1/2,-z
159 y+1/2,-x+1/2,z
160 -y+1/2,x+1/2,z
161 x+1/2,z+1/2,-y
162 -x+1/2,z+1/2,y
163 -x+1/2,-z+1/2,-y
164 x+1/2,-z+1/2,y
165 z+1/2,y+1/2,-x
166 z+1/2,-y+1/2,x
167 -z+1/2,y+1/2,x
168 -z+1/2,-y+1/2,-x
169 -x+1/2,-y+1/2,-z
170 x+1/2,y+1/2,-z
171 x+1/2,-y+1/2,z
172 -x+1/2,y+1/2,z
173 -z+1/2,-x+1/2,-y
174 -z+1/2,x+1/2,y
175 z+1/2,x+1/2,-y
176 z+1/2,-x+1/2,y
177 -y+1/2,-z+1/2,-x
178 y+1/2,-z+1/2,x
179 -y+1/2,z+1/2,x
180 y+1/2,z+1/2,-x
181 -y+1/2,-x+1/2,z
182 y+1/2,x+1/2,z
183 -y+1/2,x+1/2,-z
184 y+1/2,-x+1/2,-z
185 -x+1/2,-z+1/2,y
186 x+1/2,-z+1/2,-y
187 x+1/2,z+1/2,y
188 -x+1/2,z+1/2,-y
189 -z+1/2,-y+1/2,x
190 -z+1/2,y+1/2,-x
191 z+1/2,-y+1/2,-x
192 z+1/2,y+1/2,x

loop_
_atom_site_label
_atom_site_type_symbol
_atom_site_fract_x
_atom_site_fract_y
_atom_site_fract_z
_atom_site_adp_type
_atom_site_U_iso_or_equiv
_atom_site_site_symmetry_multiplicity
_atom_site_occupancy
_atom_site_calc_flag
_atom_site_refinement_flags
_atom_site_disorder_assembly
_atom_site_disorder_group
Na1 Na 0.25 0.25 0.25 Uiso 0.054(3) 8 1 d . . .
Na2 Na 0.5 0.5 0.5 Uiso 0.054(3) 4 1 d . . .
Ni1 Ni 0 0 0 Uiso 0.0118(19) 4 1 d . . .
H1 H 0.15 0.15 0 Uiso 0.038 48 0.4167 d . . .

loop_
_atom_type_symbol
_atom_type_scat_dispersion_real
_atom_type_scat_dispersion_imag
_atom_type_scat_source
H 0.0000 0.0000 'International Tables Vol C tables 4.2.6.8 and 6.1.1.1'
Na -0.0023 0.0021 'International Tables Vol C tables 4.2.6.8 and 6.1.1.1'
Ni 0.0686 0.1261 'International Tables Vol C tables 4.2.6.8 and 6.1.1.1'

loop_
_exptl_crystal_face_index_h
_exptl_crystal_face_index_k
_exptl_crystal_face_index_l
_exptl_crystal_face_perp_dist
? ? ? ?

loop_
_geom_angle_atom_site_label_1
_geom_angle_atom_site_label_2
_geom_angle_atom_site_label_3
_geom_angle_site_symmetry_1
_geom_angle_site_symmetry_2
_geom_angle_site_symmetry_3
_geom_angle
_geom_angle_publ_flag
Na1 Na1 Na1 13_555 . 13_556 180.0(5) ?
Na1 Na1 Na1 13_555 . 61_545 90 ?
Na1 Na1 Na1 13_555 . 61_555 90 ?
Na1 Na1 Na1 13_555 . 109_455 90 ?
Na1 Na1 Na1 13_555 . 109_555 90 ?
Na1 Na1 Na2 13_555 . . 125.2644(8) ?
Na1 Na1 Na2 13_555 . 49_544 54.7356(8) ?
Na1 Na1 Na2 13_555 . 97_454 54.7356(8) ?
Na1 Na1 Na2 13_555 . 145_445 125.2644(8) ?
Na1 Na1 Ni1 13_555 . . 54.7356(8) ?
Na1 Na1 Ni1 13_555 . 49_555 125.2644(8) ?
Na1 Na1 Ni1 13_555 . 97_555 125.2644(8) ?
Na1 Na1 Ni1 13_555 . 145_555 54.7356(8) ?
Na1 Na1 H1 13_555 . . 29.4962 ?
Na1 Na1 H1 13_555 . 146_555 29.4962 ?
Na1 Na1 H1 13_555 . 99_555 150.5038 ?
Na1 Na1 H1 13_555 . 52_555 150.5038 ?
Na1 Na1 H1 13_555 . 5_555 69.6255 ?
Na1 Na1 H1 13_555 . 54_555 110.3745 ?
Na1 Na1 H1 13_555 . 151_555 69.6255 ?
Na1 Na1 H1 13_555 . 104_555 110.3745 ?
Na1 Na1 H1 13_555 . 9_555 69.6255 ?
Na1 Na1 H1 13_555 . 106_555 110.3745 ?
Na1 Na1 H1 13_555 . 59_555 110.3745 ?
Na1 Na1 H1 13_555 . 156_555 69.6255 ?
Na1 Na1 Na1 13_556 . 61_545 90 ?
Na1 Na1 Na1 13_556 . 61_555 90 ?
Na1 Na1 Na1 13_556 . 109_455 90 ?
Na1 Na1 Na1 13_556 . 109_555 90 ?
Na1 Na1 Na2 13_556 . . 54.7356(8) ?
Na1 Na1 Na2 13_556 . 49_544 125.2644(8) ?
Na1 Na1 Na2 13_556 . 97_454 125.2644(8) ?
Na1 Na1 Na2 13_556 . 145_445 54.7356(8) ?
Na1 Na1 Ni1 13_556 . . 125.2644(8) ?
Na1 Na1 Ni1 13_556 . 49_555 54.7356(8) ?
Na1 Na1 Ni1 13_556 . 97_555 54.7356(8) ?
Na1 Na1 Ni1 13_556 . 145_555 125.2644(8) ?
Na1 Na1 H1 13_556 . . 150.5038 ?
Na1 Na1 H1 13_556 . 146_555 150.5038 ?
Na1 Na1 H1 13_556 . 99_555 29.4962 ?
Na1 Na1 H1 13_556 . 52_555 29.4962 ?
Na1 Na1 H1 13_556 . 5_555 110.3745 ?
Na1 Na1 H1 13_556 . 54_555 69.6255 ?
Na1 Na1 H1 13_556 . 151_555 110.3745 ?
Na1 Na1 H1 13_556 . 104_555 69.6255 ?
Na1 Na1 H1 13_556 . 9_555 110.3745 ?
Na1 Na1 H1 13_556 . 106_555 69.6255 ?
Na1 Na1 H1 13_556 . 59_555 69.6255 ?
Na1 Na1 H1 13_556 . 156_555 110.3745 ?
Na1 Na1 Na1 61_545 . 61_555 180.0(5) ?
Na1 Na1 Na1 61_545 . 109_455 90 ?
Na1 Na1 Na1 61_545 . 109_555 90 ?
Na1 Na1 Na2 61_545 . . 125.2644(8) ?
Na1 Na1 Na2 61_545 . 49_544 54.7356(8) ?
Na1 Na1 Na2 61_545 . 97_454 125.2644(8) ?
Na1 Na1 Na2 61_545 . 145_445 54.7356(8) ?
Na1 Na1 Ni1 61_545 . . 54.7356(8) ?
Na1 Na1 Ni1 61_545 . 49_555 125.2644(8) ?
Na1 Na1 Ni1 61_545 . 97_555 54.7356(8) ?
Na1 Na1 Ni1 61_545 . 145_555 125.2644(8) ?
Na1 Na1 H1 61_545 . . 69.6255 ?
Na1 Na1 H1 61_545 . 146_555 110.3745 ?
Na1 Na1 H1 61_545 . 99_555 69.6255 ?
Na1 Na1 H1 61_545 . 52_555 110.3745 ?
Na1 Na1 H1 61_545 . 5_555 69.6255 ?
Na1 Na1 H1 61_545 . 54_555 110.3745 ?
Na1 Na1 H1 61_545 . 151_555 110.3745 ?
Na1 Na1 H1 61_545 . 104_555 69.6255 ?
Na1 Na1 H1 61_545 . 9_555 29.4962 ?
Na1 Na1 H1 61_545 . 106_555 29.4962 ?
Na1 Na1 H1 61_545 . 59_555 150.5038 ?
Na1 Na1 H1 61_545 . 156_555 150.5038 ?
Na1 Na1 Na1 61_555 . 109_455 90 ?
Na1 Na1 Na1 61_555 . 109_555 90 ?
Na1 Na1 Na2 61_555 . . 54.7356(8) ?
Na1 Na1 Na2 61_555 . 49_544 125.2644(8) ?
Na1 Na1 Na2 61_555 . 97_454 54.7356(8) ?
Na1 Na1 Na2 61_555 . 145_445 125.2644(8) ?
Na1 Na1 Ni1 61_555 . . 125.2644(8) ?
Na1 Na1 Ni1 61_555 . 49_555 54.7356(8) ?
Na1 Na1 Ni1 61_555 . 97_555 125.2644(8) ?
Na1 Na1 Ni1 61_555 . 145_555 54.7356(8) ?
Na1 Na1 H1 61_555 . . 110.3745 ?
Na1 Na1 H1 61_555 . 146_555 69.6255 ?
Na1 Na1 H1 61_555 . 99_555 110.3745 ?
Na1 Na1 H1 61_555 . 52_555 69.6255 ?
Na1 Na1 H1 61_555 . 5_555 110.3745 ?
Na1 Na1 H1 61_555 . 54_555 69.6255 ?
Na1 Na1 H1 61_555 . 151_555 69.6255 ?
Na1 Na1 H1 61_555 . 104_555 110.3745 ?
Na1 Na1 H1 61_555 . 9_555 150.5038 ?
Na1 Na1 H1 61_555 . 106_555 150.5038 ?
Na1 Na1 H1 61_555 . 59_555 29.4962 ?
Na1 Na1 H1 61_555 . 156_555 29.4962 ?
Na1 Na1 Na1 109_455 . 109_555 180.0(5) ?
Na1 Na1 Na2 109_455 . . 125.2644(8) ?
Na1 Na1 Na2 109_455 . 49_544 125.2644(8) ?
Na1 Na1 Na2 109_455 . 97_454 54.7356(8) ?
Na1 Na1 Na2 109_455 . 145_445 54.7356(8) ?
Na1 Na1 Ni1 109_455 . . 54.7356(8) ?
Na1 Na1 Ni1 109_455 . 49_555 54.7356(8) ?
Na1 Na1 Ni1 109_455 . 97_555 125.2644(8) ?
Na1 Na1 Ni1 109_455 . 145_555 125.2644(8) ?
Na1 Na1 H1 109_455 . . 69.6255 ?
Na1 Na1 H1 109_455 . 146_555 110.3745 ?
Na1 Na1 H1 109_455 . 99_555 110.3745 ?
Na1 Na1 H1 109_455 . 52_555 69.6255 ?
Na1 Na1 H1 109_455 . 5_555 29.4962 ?
Na1 Na1 H1 109_455 . 54_555 29.4962 ?
Na1 Na1 H1 109_455 . 151_555 150.5038 ?
Na1 Na1 H1 109_455 . 104_555 150.5038 ?
Na1 Na1 H1 109_455 . 9_555 69.6255 ?
Na1 Na1 H1 109_455 . 106_555 110.3745 ?
Na1 Na1 H1 109_455 . 59_555 69.6255 ?
Na1 Na1 H1 109_455 . 156_555 110.3745 ?
Na1 Na1 Na2 109_555 . . 54.7356(8) ?
Na1 Na1 Na2 109_555 . 49_544 54.7356(8) ?
Na1 Na1 Na2 109_555 . 97_454 125.2644(8) ?
Na1 Na1 Na2 109_555 . 145_445 125.2644(8) ?
Na1 Na1 Ni1 109_555 . . 125.2644(8) ?
Na1 Na1 Ni1 109_555 . 49_555 125.2644(8) ?
Na1 Na1 Ni1 109_555 . 97_555 54.7356(8) ?
Na1 Na1 Ni1 109_555 . 145_555 54.7356(8) ?
Na1 Na1 H1 109_555 . . 110.3745 ?
Na1 Na1 H1 109_555 . 146_555 69.6255 ?
Na1 Na1 H1 109_555 . 99_555 69.6255 ?
Na1 Na1 H1 109_555 . 52_555 110.3745 ?
Na1 Na1 H1 109_555 . 5_555 150.5038 ?
Na1 Na1 H1 109_555 . 54_555 150.5038 ?
Na1 Na1 H1 109_555 . 151_555 29.4962 ?
Na1 Na1 H1 109_555 . 104_555 29.4962 ?
Na1 Na1 H1 109_555 . 9_555 110.3745 ?
Na1 Na1 H1 109_555 . 106_555 69.6255 ?
Na1 Na1 H1 109_555 . 59_555 110.3745 ?
Na1 Na1 H1 109_555 . 156_555 69.6255 ?
Na2 Na1 Na2 . . 49_544 109.4712(15) ?
Na2 Na1 Na2 . . 97_454 109.4712(15) ?
Na2 Na1 Na2 . . 145_445 109.4712(15) ?
Na2 Na1 Ni1 . . . 180.0(5) ?
Na2 Na1 Ni1 . . 49_555 70.5288(15) ?
Na2 Na1 Ni1 . . 97_555 70.5288(15) ?
Na2 Na1 Ni1 . . 145_555 70.5288(15) ?
Na2 Na1 H1 . . . 154.76 ?
Na2 Na1 H1 . . 146_555 95.7682 ?
Na2 Na1 H1 . . 99_555 59.8332 ?
Na2 Na1 H1 . . 52_555 59.8332 ?
Na2 Na1 H1 . . 5_555 154.76 ?
Na2 Na1 H1 . . 54_555 95.7682 ?
Na2 Na1 H1 . . 151_555 59.8332 ?
Na2 Na1 H1 . . 104_555 59.8332 ?
Na2 Na1 H1 . . 9_555 154.76 ?
Na2 Na1 H1 . . 106_555 95.7682 ?
Na2 Na1 H1 . . 59_555 59.8332 ?
Na2 Na1 H1 . . 156_555 59.8332 ?
Na2 Na1 Na2 49_544 . 97_454 109.4712(15) ?
Na2 Na1 Na2 49_544 . 145_445 109.4712(15) ?
Na2 Na1 Ni1 49_544 . . 70.5288(15) ?
Na2 Na1 Ni1 49_544 . 49_555 180.0(5) ?
Na2 Na1 Ni1 49_544 . 97_555 70.5288(15) ?
Na2 Na1 Ni1 49_544 . 145_555 70.5288(15) ?
Na2 Na1 H1 49_544 . . 59.8332 ?
Na2 Na1 H1 49_544 . 146_555 59.8332 ?
Na2 Na1 H1 49_544 . 99_555 95.7682 ?
Na2 Na1 H1 49_544 . 52_555 154.76 ?
Na2 Na1 H1 49_544 . 5_555 95.7682 ?
Na2 Na1 H1 49_544 . 54_555 154.76 ?
Na2 Na1 H1 49_544 . 151_555 59.8332 ?
Na2 Na1 H1 49_544 . 104_555 59.8332 ?
Na2 Na1 H1 49_544 . 9_555 59.8332 ?
Na2 Na1 H1 49_544 . 106_555 59.8332 ?
Na2 Na1 H1 49_544 . 59_555 154.76 ?
Na2 Na1 H1 49_544 . 156_555 95.7682 ?
Na2 Na1 Na2 97_454 . 145_445 109.4712(15) ?
Na2 Na1 Ni1 97_454 . . 70.5288(15) ?
Na2 Na1 Ni1 97_454 . 49_555 70.5288(15) ?
Na2 Na1 Ni1 97_454 . 97_555 180.0(5) ?
Na2 Na1 Ni1 97_454 . 145_555 70.5288(15) ?
Na2 Na1 H1 97_454 . . 59.8332 ?
Na2 Na1 H1 97_454 . 146_555 59.8332 ?
Na2 Na1 H1 97_454 . 99_555 154.76 ?
Na2 Na1 H1 97_454 . 52_555 95.7682 ?
Na2 Na1 H1 97_454 . 5_555 59.8332 ?
Na2 Na1 H1 97_454 . 54_555 59.8332 ?
Na2 Na1 H1 97_454 . 151_555 95.7682 ?
Na2 Na1 H1 97_454 . 104_555 154.76 ?
Na2 Na1 H1 97_454 . 9_555 95.7682 ?
Na2 Na1 H1 97_454 . 106_555 154.76 ?
Na2 Na1 H1 97_454 . 59_555 59.8332 ?
Na2 Na1 H1 97_454 . 156_555 59.8332 ?
Na2 Na1 Ni1 145_445 . . 70.5288(15) ?
Na2 Na1 Ni1 145_445 . 49_555 70.5288(15) ?
Na2 Na1 Ni1 145_445 . 97_555 70.5288(15) ?
Na2 Na1 Ni1 145_445 . 145_555 180.0(5) ?
Na2 Na1 H1 145_445 . . 95.7682 ?
Na2 Na1 H1 145_445 . 146_555 154.76 ?
Na2 Na1 H1 145_445 . 99_555 59.8332 ?
Na2 Na1 H1 145_445 . 52_555 59.8332 ?
Na2 Na1 H1 145_445 . 5_555 59.8332 ?
Na2 Na1 H1 145_445 . 54_555 59.8332 ?
Na2 Na1 H1 145_445 . 151_555 154.76 ?
Na2 Na1 H1 145_445 . 104_555 95.7682 ?
Na2 Na1 H1 145_445 . 9_555 59.8332 ?
Na2 Na1 H1 145_445 . 106_555 59.8332 ?
Na2 Na1 H1 145_445 . 59_555 95.7682 ?
Na2 Na1 H1 145_445 . 156_555 154.76 ?
Ni1 Na1 Ni1 . . 49_555 109.4712(15) ?
Ni1 Na1 Ni1 . . 97_555 109.4712(15) ?
Ni1 Na1 Ni1 . . 145_555 109.4712(15) ?
Ni1 Na1 H1 . . . 25.24 ?
Ni1 Na1 H1 . . 146_555 84.2318 ?
Ni1 Na1 H1 . . 99_555 120.1668 ?
Ni1 Na1 H1 . . 52_555 120.1668 ?
Ni1 Na1 H1 . . 5_555 25.24 ?
Ni1 Na1 H1 . . 54_555 84.2318 ?
Ni1 Na1 H1 . . 151_555 120.1668 ?
Ni1 Na1 H1 . . 104_555 120.1668 ?
Ni1 Na1 H1 . . 9_555 25.24 ?
Ni1 Na1 H1 . . 106_555 84.2318 ?
Ni1 Na1 H1 . . 59_555 120.1668 ?
Ni1 Na1 H1 . . 156_555 120.1668 ?
Ni1 Na1 Ni1 49_555 . 97_555 109.4712(15) ?
Ni1 Na1 Ni1 49_555 . 145_555 109.4712(15) ?
Ni1 Na1 H1 49_555 . . 120.1668 ?
Ni1 Na1 H1 49_555 . 146_555 120.1668 ?
Ni1 Na1 H1 49_555 . 99_555 84.2318 ?
Ni1 Na1 H1 49_555 . 52_555 25.24 ?
Ni1 Na1 H1 49_555 . 5_555 84.2318 ?
Ni1 Na1 H1 49_555 . 54_555 25.24 ?
Ni1 Na1 H1 49_555 . 151_555 120.1668 ?
Ni1 Na1 H1 49_555 . 104_555 120.1668 ?
Ni1 Na1 H1 49_555 . 9_555 120.1668 ?
Ni1 Na1 H1 49_555 . 106_555 120.1668 ?
Ni1 Na1 H1 49_555 . 59_555 25.24 ?
Ni1 Na1 H1 49_555 . 156_555 84.2318 ?
Ni1 Na1 Ni1 97_555 . 145_555 109.4712(15) ?
Ni1 Na1 H1 97_555 . . 120.1668 ?
Ni1 Na1 H1 97_555 . 146_555 120.1668 ?
Ni1 Na1 H1 97_555 . 99_555 25.24 ?
Ni1 Na1 H1 97_555 . 52_555 84.2318 ?
Ni1 Na1 H1 97_555 . 5_555 120.1668 ?
Ni1 Na1 H1 97_555 . 54_555 120.1668 ?
Ni1 Na1 H1 97_555 . 151_555 84.2318 ?
Ni1 Na1 H1 97_555 . 104_555 25.24 ?
Ni1 Na1 H1 97_555 . 9_555 84.2318 ?
Ni1 Na1 H1 97_555 . 106_555 25.24 ?
Ni1 Na1 H1 97_555 . 59_555 120.1668 ?
Ni1 Na1 H1 97_555 . 156_555 120.1668 ?
Ni1 Na1 H1 145_555 . . 84.2318 ?
Ni1 Na1 H1 145_555 . 146_555 25.24 ?
Ni1 Na1 H1 145_555 . 99_555 120.1668 ?
Ni1 Na1 H1 145_555 . 52_555 120.1668 ?
Ni1 Na1 H1 145_555 . 5_555 120.1668 ?
Ni1 Na1 H1 145_555 . 54_555 120.1668 ?
Ni1 Na1 H1 145_555 . 151_555 25.24 ?
Ni1 Na1 H1 145_555 . 104_555 84.2318 ?
Ni1 Na1 H1 145_555 . 9_555 120.1668 ?
Ni1 Na1 H1 145_555 . 106_555 120.1668 ?
Ni1 Na1 H1 145_555 . 59_555 84.2318 ?
Ni1 Na1 H1 145_555 . 156_555 25.24 ?
H1 Na1 H1 . . 146_555 58.9924 ?
H1 Na1 H1 . . 99_555 139.2509 ?
H1 Na1 H1 . . 52_555 139.2509 ?
H1 Na1 H1 . . 5_555 43.34176 ?
H1 Na1 H1 . . 54_555 96.9621 ?
H1 Na1 H1 . . 151_555 96.9621 ?
H1 Na1 H1 . . 104_555 119.0025 ?
H1 Na1 H1 . . 9_555 43.34176 ?
H1 Na1 H1 . . 106_555 96.9621 ?
H1 Na1 H1 . . 59_555 119.0025 ?
H1 Na1 H1 . . 156_555 96.9621 ?
H1 Na1 H1 146_555 . 99_555 139.2509 ?
H1 Na1 H1 146_555 . 52_555 139.2509 ?
H1 Na1 H1 146_555 . 5_555 96.9621 ?
H1 Na1 H1 146_555 . 54_555 119.0025 ?
H1 Na1 H1 146_555 . 151_555 43.34176 ?
H1 Na1 H1 146_555 . 104_555 96.9621 ?
H1 Na1 H1 146_555 . 9_555 96.9621 ?
H1 Na1 H1 146_555 . 106_555 119.0025 ?
H1 Na1 H1 146_555 . 59_555 96.9621 ?
H1 Na1 H1 146_555 . 156_555 43.34176 ?
H1 Na1 H1 99_555 . 52_555 58.9924 ?
H1 Na1 H1 99_555 . 5_555 119.0025 ?
H1 Na1 H1 99_555 . 54_555 96.9621 ?
H1 Na1 H1 99_555 . 151_555 96.9621 ?
H1 Na1 H1 99_555 . 104_555 43.34176 ?
H1 Na1 H1 99_555 . 9_555 96.9621 ?
H1 Na1 H1 99_555 . 106_555 43.34176 ?
H1 Na1 H1 99_555 . 59_555 96.9621 ?
H1 Na1 H1 99_555 . 156_555 119.0025 ?
H1 Na1 H1 52_555 . 5_555 96.9621 ?
H1 Na1 H1 52_555 . 54_555 43.34176 ?
H1 Na1 H1 52_555 . 151_555 119.0025 ?
H1 Na1 H1 52_555 . 104_555 96.9621 ?
H1 Na1 H1 52_555 . 9_555 119.0025 ?
H1 Na1 H1 52_555 . 106_555 96.9621 ?
H1 Na1 H1 52_555 . 59_555 43.34176 ?
H1 Na1 H1 52_555 . 156_555 96.9621 ?
H1 Na1 H1 5_555 . 54_555 58.9924 ?
H1 Na1 H1 5_555 . 151_555 139.2509 ?
H1 Na1 H1 5_555 . 104_555 139.2509 ?
H1 Na1 H1 5_555 . 9_555 43.34176 ?
H1 Na1 H1 5_555 . 106_555 96.9621 ?
H1 Na1 H1 5_555 . 59_555 96.9621 ?
H1 Na1 H1 5_555 . 156_555 119.0025 ?
H1 Na1 H1 54_555 . 151_555 139.2509 ?
H1 Na1 H1 54_555 . 104_555 139.2509 ?
H1 Na1 H1 54_555 . 9_555 96.9621 ?
H1 Na1 H1 54_555 . 106_555 119.0025 ?
H1 Na1 H1 54_555 . 59_555 43.34176 ?
H1 Na1 H1 54_555 . 156_555 96.9621 ?
H1 Na1 H1 151_555 . 104_555 58.9924 ?
H1 Na1 H1 151_555 . 9_555 119.0025 ?
H1 Na1 H1 151_555 . 106_555 96.9621 ?
H1 Na1 H1 151_555 . 59_555 96.9621 ?
H1 Na1 H1 151_555 . 156_555 43.34176 ?
H1 Na1 H1 104_555 . 9_555 96.9621 ?
H1 Na1 H1 104_555 . 106_555 43.34176 ?
H1 Na1 H1 104_555 . 59_555 119.0025 ?
H1 Na1 H1 104_555 . 156_555 96.9621 ?
H1 Na1 H1 9_555 . 106_555 58.9924 ?
H1 Na1 H1 9_555 . 59_555 139.2509 ?
H1 Na1 H1 9_555 . 156_555 139.2509 ?
H1 Na1 H1 106_555 . 59_555 139.2509 ?
H1 Na1 H1 106_555 . 156_555 139.2509 ?
H1 Na1 H1 59_555 . 156_555 58.9924 ?
Na1 Na2 Na1 . . 49_555 109.4712(15) ?
Na1 Na2 Na1 . . 97_555 109.4712(15) ?
Na1 Na2 Na1 . . 145_555 109.4712(15) ?
Na1 Na2 Na1 . . 13_556 70.5288(15) ?
Na1 Na2 Na1 . . 61_555 70.5288(15) ?
Na1 Na2 Na1 . . 109_555 70.5288(15) ?
Na1 Na2 Na1 . . 157_556 180.0(5) ?
Na1 Na2 Na1 49_555 . 97_555 109.4712(15) ?
Na1 Na2 Na1 49_555 . 145_555 109.4712(15) ?
Na1 Na2 Na1 49_555 . 13_556 70.5288(15) ?
Na1 Na2 Na1 49_555 . 61_555 70.5288(15) ?
Na1 Na2 Na1 49_555 . 109_555 180.0(5) ?
Na1 Na2 Na1 49_555 . 157_556 70.5288(15) ?
Na1 Na2 Na1 97_555 . 145_555 109.4712(15) ?
Na1 Na2 Na1 97_555 . 13_556 70.5288(15) ?
Na1 Na2 Na1 97_555 . 61_555 180.0(5) ?
Na1 Na2 Na1 97_555 . 109_555 70.5288(15) ?
Na1 Na2 Na1 97_555 . 157_556 70.5288(15) ?
Na1 Na2 Na1 145_555 . 13_556 180.0(5) ?
Na1 Na2 Na1 145_555 . 61_555 70.5288(15) ?
Na1 Na2 Na1 145_555 . 109_555 70.5288(15) ?
Na1 Na2 Na1 145_555 . 157_556 70.5288(15) ?
Na1 Na2 Na1 13_556 . 61_555 109.4712(15) ?
Na1 Na2 Na1 13_556 . 109_555 109.4712(15) ?
Na1 Na2 Na1 13_556 . 157_556 109.4712(15) ?
Na1 Na2 Na1 61_555 . 109_555 109.4712(15) ?
Na1 Na2 Na1 61_555 . 157_556 109.4712(15) ?
Na1 Na2 Na1 109_555 . 157_556 109.4712(15) ?
Na1 Ni1 Na1 . . 49_544 109.4712(15) ?
Na1 Ni1 Na1 . . 97_454 109.4712(15) ?
Na1 Ni1 Na1 . . 145_445 109.4712(15) ?
Na1 Ni1 Na1 . . 13_555 70.5288(15) ?
Na1 Ni1 Na1 . . 61_545 70.5288(15) ?
Na1 Ni1 Na1 . . 109_455 70.5288(15) ?
Na1 Ni1 Na1 . . 157_445 180.0(5) ?
Na1 Ni1 H1 . . . 35.2644 ?
Na1 Ni1 H1 . . 2_555 144.7356 ?
Na1 Ni1 H1 . . 3_555 90.0000 ?
Na1 Ni1 H1 . . 4_555 90.0000 ?
Na1 Ni1 H1 . . 5_555 35.2644 ?
Na1 Ni1 H1 . . 6_555 144.7356 ?
Na1 Ni1 H1 . . 7_555 90.0000 ?
Na1 Ni1 H1 . . 8_555 90.0000 ?
Na1 Ni1 H1 . . 9_555 35.2644 ?
Na1 Ni1 H1 . . 10_555 144.7356 ?
Na1 Ni1 H1 . . 11_555 90.0000 ?
Na1 Ni1 H1 . . 12_555 90.0000 ?
Na1 Ni1 Na1 49_544 . 97_454 109.4712(15) ?
Na1 Ni1 Na1 49_544 . 145_445 109.4712(15) ?
Na1 Ni1 Na1 49_544 . 13_555 70.5288(15) ?
Na1 Ni1 Na1 49_544 . 61_545 70.5288(15) ?
Na1 Ni1 Na1 49_544 . 109_455 180.0(5) ?
Na1 Ni1 Na1 49_544 . 157_445 70.5288(15) ?
Na1 Ni1 H1 49_544 . . 90.0000 ?
Na1 Ni1 H1 49_544 . 2_555 90.0000 ?
Na1 Ni1 H1 49_544 . 3_555 144.7356 ?
Na1 Ni1 H1 49_544 . 4_555 35.2644 ?
Na1 Ni1 H1 49_544 . 5_555 144.7356 ?
Na1 Ni1 H1 49_544 . 6_555 35.2644 ?
Na1 Ni1 H1 49_544 . 7_555 90.0000 ?
Na1 Ni1 H1 49_544 . 8_555 90.0000 ?
Na1 Ni1 H1 49_544 . 9_555 90.0000 ?
Na1 Ni1 H1 49_544 . 10_555 90.0000 ?
Na1 Ni1 H1 49_544 . 11_555 35.2644 ?
Na1 Ni1 H1 49_544 . 12_555 144.7356 ?
Na1 Ni1 Na1 97_454 . 145_445 109.4712(15) ?
Na1 Ni1 Na1 97_454 . 13_555 70.5288(15) ?
Na1 Ni1 Na1 97_454 . 61_545 180.0(5) ?
Na1 Ni1 Na1 97_454 . 109_455 70.5288(15) ?
Na1 Ni1 Na1 97_454 . 157_445 70.5288(15) ?
Na1 Ni1 H1 97_454 . . 90.0000 ?
Na1 Ni1 H1 97_454 . 2_555 90.0000 ?
Na1 Ni1 H1 97_454 . 3_555 35.2644 ?
Na1 Ni1 H1 97_454 . 4_555 144.7356 ?
Na1 Ni1 H1 97_454 . 5_555 90.0000 ?
Na1 Ni1 H1 97_454 . 6_555 90.0000 ?
Na1 Ni1 H1 97_454 . 7_555 144.7356 ?
Na1 Ni1 H1 97_454 . 8_555 35.2644 ?
Na1 Ni1 H1 97_454 . 9_555 144.7356 ?
Na1 Ni1 H1 97_454 . 10_555 35.2644 ?
Na1 Ni1 H1 97_454 . 11_555 90.0000 ?
Na1 Ni1 H1 97_454 . 12_555 90.0000 ?
Na1 Ni1 Na1 145_445 . 13_555 180.0(5) ?
Na1 Ni1 Na1 145_445 . 61_545 70.5288(15) ?
Na1 Ni1 Na1 145_445 . 109_455 70.5288(15) ?
Na1 Ni1 Na1 145_445 . 157_445 70.5288(15) ?
Na1 Ni1 H1 145_445 . . 144.7356 ?
Na1 Ni1 H1 145_445 . 2_555 35.2644 ?
Na1 Ni1 H1 145_445 . 3_555 90.0000 ?
Na1 Ni1 H1 145_445 . 4_555 90.0000 ?
Na1 Ni1 H1 145_445 . 5_555 90.0000 ?
Na1 Ni1 H1 145_445 . 6_555 90.0000 ?
Na1 Ni1 H1 145_445 . 7_555 35.2644 ?
Na1 Ni1 H1 145_445 . 8_555 144.7356 ?
Na1 Ni1 H1 145_445 . 9_555 90.0000 ?
Na1 Ni1 H1 145_445 . 10_555 90.0000 ?
Na1 Ni1 H1 145_445 . 11_555 144.7356 ?
Na1 Ni1 H1 145_445 . 12_555 35.2644 ?
Na1 Ni1 Na1 13_555 . 61_545 109.4712(15) ?
Na1 Ni1 Na1 13_555 . 109_455 109.4712(15) ?
Na1 Ni1 Na1 13_555 . 157_445 109.4712(15) ?
Na1 Ni1 H1 13_555 . . 35.2644 ?
Na1 Ni1 H1 13_555 . 2_555 144.7356 ?
Na1 Ni1 H1 13_555 . 3_555 90.0000 ?
Na1 Ni1 H1 13_555 . 4_555 90.0000 ?
Na1 Ni1 H1 13_555 . 5_555 90.0000 ?
Na1 Ni1 H1 13_555 . 6_555 90.0000 ?
Na1 Ni1 H1 13_555 . 7_555 144.7356 ?
Na1 Ni1 H1 13_555 . 8_555 35.2644 ?
Na1 Ni1 H1 13_555 . 9_555 90.0000 ?
Na1 Ni1 H1 13_555 . 10_555 90.0000 ?
Na1 Ni1 H1 13_555 . 11_555 35.2644 ?
Na1 Ni1 H1 13_555 . 12_555 144.7356 ?
Na1 Ni1 Na1 61_545 . 109_455 109.4712(15) ?
Na1 Ni1 Na1 61_545 . 157_445 109.4712(15) ?
Na1 Ni1 H1 61_545 . . 90.0000 ?
Na1 Ni1 H1 61_545 . 2_555 90.0000 ?
Na1 Ni1 H1 61_545 . 3_555 144.7356 ?
Na1 Ni1 H1 61_545 . 4_555 35.2644 ?
Na1 Ni1 H1 61_545 . 5_555 90.0000 ?
Na1 Ni1 H1 61_545 . 6_555 90.0000 ?
Na1 Ni1 H1 61_545 . 7_555 35.2644 ?
Na1 Ni1 H1 61_545 . 8_555 144.7356 ?
Na1 Ni1 H1 61_545 . 9_555 35.2644 ?
Na1 Ni1 H1 61_545 . 10_555 144.7356 ?
Na1 Ni1 H1 61_545 . 11_555 90.0000 ?
Na1 Ni1 H1 61_545 . 12_555 90.0000 ?
Na1 Ni1 Na1 109_455 . 157_445 109.4712(15) ?
Na1 Ni1 H1 109_455 . . 90.0000 ?
Na1 Ni1 H1 109_455 . 2_555 90.0000 ?
Na1 Ni1 H1 109_455 . 3_555 35.2644 ?
Na1 Ni1 H1 109_455 . 4_555 144.7356 ?
Na1 Ni1 H1 109_455 . 5_555 35.2644 ?
Na1 Ni1 H1 109_455 . 6_555 144.7356 ?
Na1 Ni1 H1 109_455 . 7_555 90.0000 ?
Na1 Ni1 H1 109_455 . 8_555 90.0000 ?
Na1 Ni1 H1 109_455 . 9_555 90.0000 ?
Na1 Ni1 H1 109_455 . 10_555 90.0000 ?
Na1 Ni1 H1 109_455 . 11_555 144.7356 ?
Na1 Ni1 H1 109_455 . 12_555 35.2644 ?
Na1 Ni1 H1 157_445 . . 144.7356 ?
Na1 Ni1 H1 157_445 . 2_555 35.2644 ?
Na1 Ni1 H1 157_445 . 3_555 90.0000 ?
Na1 Ni1 H1 157_445 . 4_555 90.0000 ?
Na1 Ni1 H1 157_445 . 5_555 144.7356 ?
Na1 Ni1 H1 157_445 . 6_555 35.2644 ?
Na1 Ni1 H1 157_445 . 7_555 90.0000 ?
Na1 Ni1 H1 157_445 . 8_555 90.0000 ?
Na1 Ni1 H1 157_445 . 9_555 144.7356 ?
Na1 Ni1 H1 157_445 . 10_555 35.2644 ?
Na1 Ni1 H1 157_445 . 11_555 90.0000 ?
Na1 Ni1 H1 157_445 . 12_555 90.0000 ?
H1 Ni1 H1 . . 2_555 180.0 ?
H1 Ni1 H1 . . 3_555 90.0000 ?
H1 Ni1 H1 . . 4_555 90.0000 ?
H1 Ni1 H1 . . 5_555 60.0000 ?
H1 Ni1 H1 . . 6_555 120.0000 ?
H1 Ni1 H1 . . 7_555 120.0000 ?
H1 Ni1 H1 . . 8_555 60.0000 ?
H1 Ni1 H1 . . 9_555 60.0000 ?
H1 Ni1 H1 . . 10_555 120.0000 ?
H1 Ni1 H1 . . 11_555 60.0000 ?
H1 Ni1 H1 . . 12_555 120.0000 ?
H1 Ni1 H1 2_555 . 3_555 90.0000 ?
H1 Ni1 H1 2_555 . 4_555 90.0000 ?
H1 Ni1 H1 2_555 . 5_555 120.0000 ?
H1 Ni1 H1 2_555 . 6_555 60.0000 ?
H1 Ni1 H1 2_555 . 7_555 60.0000 ?
H1 Ni1 H1 2_555 . 8_555 120.0000 ?
H1 Ni1 H1 2_555 . 9_555 120.0000 ?
H1 Ni1 H1 2_555 . 10_555 60.0000 ?
H1 Ni1 H1 2_555 . 11_555 120.0000 ?
H1 Ni1 H1 2_555 . 12_555 60.0000 ?
H1 Ni1 H1 3_555 . 4_555 180.0 ?
H1 Ni1 H1 3_555 . 5_555 60.0000 ?
H1 Ni1 H1 3_555 . 6_555 120.0000 ?
H1 Ni1 H1 3_555 . 7_555 120.0000 ?
H1 Ni1 H1 3_555 . 8_555 60.0000 ?
H1 Ni1 H1 3_555 . 9_555 120.0000 ?
H1 Ni1 H1 3_555 . 10_555 60.0000 ?
H1 Ni1 H1 3_555 . 11_555 120.0000 ?
H1 Ni1 H1 3_555 . 12_555 60.0000 ?
H1 Ni1 H1 4_555 . 5_555 120.0000 ?
H1 Ni1 H1 4_555 . 6_555 60.0000 ?
H1 Ni1 H1 4_555 . 7_555 60.0000 ?
H1 Ni1 H1 4_555 . 8_555 120.0000 ?
H1 Ni1 H1 4_555 . 9_555 60.0000 ?
H1 Ni1 H1 4_555 . 10_555 120.0000 ?
H1 Ni1 H1 4_555 . 11_555 60.0000 ?
H1 Ni1 H1 4_555 . 12_555 120.0000 ?
H1 Ni1 H1 5_555 . 6_555 180.0 ?
H1 Ni1 H1 5_555 . 7_555 90.0000 ?
H1 Ni1 H1 5_555 . 8_555 90.0000 ?
H1 Ni1 H1 5_555 . 9_555 60.0000 ?
H1 Ni1 H1 5_555 . 10_555 120.0000 ?
H1 Ni1 H1 5_555 . 11_555 120.0000 ?
H1 Ni1 H1 5_555 . 12_555 60.0000 ?
H1 Ni1 H1 6_555 . 7_555 90.0000 ?
H1 Ni1 H1 6_555 . 8_555 90.0000 ?
H1 Ni1 H1 6_555 . 9_555 120.0000 ?
H1 Ni1 H1 6_555 . 10_555 60.0000 ?
H1 Ni1 H1 6_555 . 11_555 60.0000 ?
H1 Ni1 H1 6_555 . 12_555 120.0000 ?
H1 Ni1 H1 7_555 . 8_555 180.0 ?
H1 Ni1 H1 7_555 . 9_555 60.0000 ?
H1 Ni1 H1 7_555 . 10_555 120.0000 ?
H1 Ni1 H1 7_555 . 11_555 120.0000 ?
H1 Ni1 H1 7_555 . 12_555 60.0000 ?
H1 Ni1 H1 8_555 . 9_555 120.0000 ?
H1 Ni1 H1 8_555 . 10_555 60.0000 ?
H1 Ni1 H1 8_555 . 11_555 60.0000 ?
H1 Ni1 H1 8_555 . 12_555 120.0000 ?
H1 Ni1 H1 9_555 . 10_555 180.0 ?
H1 Ni1 H1 9_555 . 11_555 90.0000 ?
H1 Ni1 H1 9_555 . 12_555 90.0000 ?
H1 Ni1 H1 10_555 . 11_555 90.0000 ?
H1 Ni1 H1 10_555 . 12_555 90.0000 ?
H1 Ni1 H1 11_555 . 12_555 180.0 ?
Na1 H1 Na1 . . 13_555 121.0076 ?
Na1 H1 Ni1 . . . 119.4962 ?
Na1 H1 Ni1 13_555 . . 119.4962 ?

loop_
_geom_bond_atom_site_label_1
_geom_bond_atom_site_label_2
_geom_bond_site_symmetry_1
_geom_bond_site_symmetry_2
_geom_bond_distance
_geom_bond_publ_flag
Na1 Na1 . 13_555 3.58453(16) ?
Na1 Na1 . 13_556 3.58453(16) ?
Na1 Na1 . 61_545 3.58453(16) ?
Na1 Na1 . 61_555 3.58453(16) ?
Na1 Na1 . 109_455 3.58453(16) ?
Na1 Na1 . 109_555 3.58453(16) ?
Na1 Na2 . . 3.10429(8) ?
Na1 Na2 . 49_544 3.10429(8) ?
Na1 Na2 . 97_454 3.10429(8) ?
Na1 Na2 . 145_445 3.10429(8) ?
Na1 Ni1 . . 3.10429(8) ?
Na1 Ni1 . 49_555 3.10429(8) ?
Na1 Ni1 . 97_555 3.10429(8) ?
Na1 Ni1 . 145_555 3.10429(8) ?
Na1 H1 . . 2.05915 ?
Na1 H1 . 146_555 2.05915 ?
Na1 H1 . 99_555 2.05915 ?
Na1 H1 . 52_555 2.05915 ?
Na1 H1 . 5_555 2.05915 ?
Na1 H1 . 54_555 2.05915 ?
Na1 H1 . 151_555 2.05915 ?
Na1 H1 . 104_555 2.05915 ?
Na1 H1 . 9_555 2.05915 ?
Na1 H1 . 106_555 2.05915 ?
Na1 H1 . 59_555 2.05915 ?
Na1 H1 . 156_555 2.05915 ?
Ni1 H1 . . 1.52079 ?
Ni1 H1 . 2_555 1.52079 ?
Ni1 H1 . 3_555 1.52079 ?
Ni1 H1 . 4_555 1.52079 ?
Ni1 H1 . 5_555 1.52079 ?
Ni1 H1 . 6_555 1.52079 ?
Ni1 H1 . 7_555 1.52079 ?
Ni1 H1 . 8_555 1.52079 ?
Ni1 H1 . 9_555 1.52079 ?
Ni1 H1 . 10_555 1.52079 ?
Ni1 H1 . 11_555 1.52079 ?
Ni1 H1 . 12_555 1.52079 ?

loop_
_geom_hbond_atom_site_label_D
_geom_hbond_atom_site_label_H
_geom_hbond_atom_site_label_A
_geom_hbond_site_symmetry_D
_geom_hbond_site_symmetry_H
_geom_hbond_site_symmetry_A
_geom_hbond_distance_DH
_geom_hbond_distance_HA
_geom_hbond_distance_DA
_geom_hbond_angle_DHA
_geom_hbond_publ_flag
? ? ? ? ? ? ? ? ? ? ?

loop_
_geom_torsion_atom_site_label_1
_geom_torsion_atom_site_label_2
_geom_torsion_atom_site_label_3
_geom_torsion_atom_site_label_4
_geom_torsion_site_symmetry_1
_geom_torsion_site_symmetry_2
_geom_torsion_site_symmetry_3
_geom_torsion_site_symmetry_4
_geom_torsion
_geom_torsion_publ_flag
? ? ? ? ? ? ? ? ? ?

loop_
_restr_angle_atom_site_label_1
_restr_angle_site_symmetry_1
_restr_angle_atom_site_label_2
_restr_angle_site_symmetry_2
_restr_angle_atom_site_label_3
_restr_angle_site_symmetry_3
_restr_angle_target
_restr_angle_target_weight_param
? ? ? ? ? ? ? ?

loop_
_restr_distance_atom_site_label_1
_restr_distance_site_symmetry_1
_restr_distance_atom_site_label_2
_restr_distance_site_symmetry_2
_restr_distance_target
_restr_distance_target_weight_param
? ? ? ? ? ?

loop_
_restr_equal_angle_atom_site_label_1
_restr_equal_angle_site_symmetry_1
_restr_equal_angle_atom_site_label_2
_restr_equal_angle_site_symmetry_2
_restr_equal_angle_atom_site_label_3
_restr_equal_angle_site_symmetry_3
_restr_equal_angle_class_class_id
_restr_equal_angle_class_target_weight_param
? ? ? ? ? ? ? ?

loop_
_restr_equal_distance_atom_site_label_1
_restr_equal_distance_site_symmetry_1
_restr_equal_distance_atom_site_label_2
_restr_equal_distance_site_symmetry_2
_restr_equal_distance_class_class_id
_restr_equal_distance_class_target_weight_param
? ? ? ? ? ?

loop_
_restr_equal_torsion_atom_site_label_1
_restr_equal_torsion_site_symmetry_1
_restr_equal_torsion_atom_site_label_2
_restr_equal_torsion_site_symmetry_2
_restr_equal_torsion_atom_site_label_3
_restr_equal_torsion_site_symmetry_3
_restr_equal_torsion_atom_site_label_4
_restr_equal_torsion_site_symmetry_4
_restr_equal_torsion_class_class_id
_restr_equal_torsion_class_target_weight_param
? ? ? ? ? ? ? ? ? ?

loop_
_restr_torsion_atom_site_label_1
_restr_torsion_site_symmetry_1
_restr_torsion_atom_site_label_2
_restr_torsion_site_symmetry_2
_restr_torsion_atom_site_label_3
_restr_torsion_site_symmetry_3
_restr_torsion_atom_site_label_4
_restr_torsion_site_symmetry_4
_restr_torsion_angle_target
_restr_torsion_weight_param
? ? ? ? ? ? ? ? ? ?
